data_7015064
loop_
_publ_author_name
'Eller, Sylvia'
'Trettenbrein, Barbara'
'Fessler, Markus'
'Haringer, Stephan'
'Ruggenthaler, Martin'
'Gutmann, Rene'
'van der Veer, Wytze E.'
'Kopacka, Holger'
'M\"uller, Thomas'
'Obendorf, Dagmar'
'Br\"uggeller, Peter'

_publ_section_title
;
 Surprising photochemical reactivity and visible light-driven energy
 transfer in heterodimetallic complexes.
;
_journal_issue 15
_journal_name_full 'Dalton transactions (Cambridge, England : 2003)'
_journal_page_first 3815
_journal_page_last 3829
_journal_paper_doi 10.1039/c0dt00253d
_journal_volume 40
_journal_year 2011
_chemical_formula_moiety 'C72 H60 Cl2 N4 P4 Pd Ru, C H2 Cl2, 2(F6 P), C0.30 Cl0.60, H2 O'
_chemical_formula_sum 'C73.3 H64 Cl4.6 F12 N4 O P6 Pd Ru'
_chemical_formula_weight 1801.25
_chemical_name_systematic '[Ru(bpy)2(dppcb)PdCl2](PF6)2'
_space_group_IT_number 13
_symmetry_cell_setting monoclinic
_symmetry_space_group_name_Hall '-P 2yc'
_symmetry_space_group_name_H-M 'P 1 2/c 1'
_atom_sites_solution_hydrogens geom
_atom_sites_solution_primary direct
_atom_sites_solution_secondary difmap
_audit_creation_method SHELXL-97
_cell_angle_alpha 90.00
_cell_angle_beta 118.250(1)
_cell_angle_gamma 90.00
_cell_formula_units_Z 4
_cell_length_a 25.2396(5)
_cell_length_b 13.4989(3)
_cell_length_c 25.5113(6)
_cell_measurement_reflns_used 329283
_cell_measurement_temperature 243(2)
_cell_measurement_theta_max 26.022
_cell_measurement_theta_min 0.998
_cell_volume 7656.6(3)
_computing_cell_refinement 'Denzo and Scalepack'
_computing_data_collection 'Kappa CCD'
_computing_data_reduction 'Denzo and Scalepack'
_computing_molecular_graphics 'SHELXTL-NT V6.1'
_computing_publication_material 'SHELXTL-NT V6.1'
_computing_structure_refinement 'SHELXL-97 (Sheldrick, 1997)'
_computing_structure_solution 'SHELXS-97 (Sheldrick, 1990)'
_diffrn_ambient_temperature 243(2)
_diffrn_measured_fraction_theta_full 1.00
_diffrn_measurement_device_type 'Kappa CCD'
_diffrn_measurement_method 'phi- and omega-scans'
_diffrn_radiation_monochromator graphite
_diffrn_radiation_source 'fine-focus sealed tube'
_diffrn_radiation_type MoK\a
_diffrn_radiation_wavelength 0.71073
_diffrn_reflns_av_R_equivalents 0.0337
_diffrn_reflns_av_sigmaI/netI 0.0796
_diffrn_reflns_limit_h_max 31
_diffrn_reflns_limit_h_min -31
_diffrn_reflns_limit_k_max 16
_diffrn_reflns_limit_k_min -16
_diffrn_reflns_limit_l_max 31
_diffrn_reflns_limit_l_min -31
_diffrn_reflns_number 28466
_diffrn_reflns_theta_full 26.03
_diffrn_reflns_theta_max 26.03
_diffrn_reflns_theta_min 1.51
_diffrn_standards_decay_% 0
_diffrn_standards_interval_time 120
_diffrn_standards_number 3
_exptl_absorpt_coefficient_mu 0.794
_exptl_absorpt_correction_T_max 0.952
_exptl_absorpt_correction_T_min 0.920
_exptl_absorpt_correction_type multi-scan
_exptl_absorpt_process_details 'Otwinowski et al, 1997'
_exptl_crystal_colour yellow
_exptl_crystal_density_diffrn 1.563
_exptl_crystal_density_method 'not measured'
_exptl_crystal_description prism
_exptl_crystal_F_000 3624.0
_exptl_crystal_size_max 0.15
_exptl_crystal_size_mid 0.10
_exptl_crystal_size_min 0.06
_refine_diff_density_max 1.190
_refine_diff_density_min -0.610
_refine_diff_density_rms 0.080
_refine_ls_extinction_method none
_refine_ls_goodness_of_fit_ref 1.026
_refine_ls_hydrogen_treatment constr
_refine_ls_matrix_type full
_refine_ls_number_parameters 966
_refine_ls_number_reflns 14901
_refine_ls_number_restraints 0
_refine_ls_restrained_S_all 1.026
_refine_ls_R_factor_all 0.0713
_refine_ls_R_factor_gt 0.0486
_refine_ls_shift/su_max 0.009
_refine_ls_shift/su_mean 0.000
_refine_ls_structure_factor_coef Fsqd
_refine_ls_weighting_details 'calc w=1/[\s^2^(Fo^2^)+(0.0836P)^2^+3.5472P] where P=(Fo^2^+2Fc^2^)/3'
_refine_ls_weighting_scheme calc
_refine_ls_wR_factor_gt 0.1317
_refine_ls_wR_factor_ref 0.1789
_reflns_number_gt 6104
_reflns_number_total 14901
_reflns_threshold_expression >3sigma(I)
_cod_data_source_file c0dt00253d.txt
_cod_data_source_block 3
_cod_original_sg_symbol_H-M 'P 2/c'
_cod_original_formula_sum 'C73.30 H64 Cl4.60 F12 N4 O P6 Pd Ru'
_cod_database_code 7015064
_diffrn_measured_fraction 0.986

loop_
_symmetry_equiv_pos_as_xyz
'x, y, z'
'-x, y, -z+1/2'
'-x, -y, -z'
'x, -y, z-1/2'

loop_
_atom_site_label
_atom_site_type_symbol
_atom_site_fract_x
_atom_site_fract_y
_atom_site_fract_z
_atom_site_U_iso_or_equiv
_atom_site_adp_type
_atom_site_occupancy
_atom_site_symmetry_multiplicity
_atom_site_calc_flag
_atom_site_refinement_flags
_atom_site_disorder_assembly
_atom_site_disorder_group
Pd1 Pd 0.33373(2) 0.36562(3) 0.28629(2) 0.04623(15) Uani 1 1 d . . .
Ru1 Ru 0.22303(2) 0.87605(3) 0.20598(2) 0.04019(14) Uani 1 1 d . . .
P1 P 0.32394(8) 0.49675(13) 0.33357(7) 0.0513(4) Uani 1 1 d . . .
P2 P 0.26364(6) 0.43183(11) 0.20210(6) 0.0405(3) Uani 1 1 d . . .
P3 P 0.23674(7) 0.75112(12) 0.15114(6) 0.0423(4) Uani 1 1 d . . .
P4 P 0.30770(7) 0.80805(12) 0.28475(7) 0.0457(4) Uani 1 1 d . . .
Cl1 Cl 0.40161(10) 0.29185(16) 0.37665(8) 0.0933(7) Uani 1 1 d . . .
Cl2 Cl 0.33372(9) 0.22615(13) 0.23323(8) 0.0685(5) Uani 1 1 d . . .
C1 C 0.2803(3) 0.5962(5) 0.2792(2) 0.0491(15) Uani 1 1 d . . .
H1A H 0.2504 0.6267 0.2890 0.059 Uiso 1 1 calc R . .
C2 C 0.2514(3) 0.5652(4) 0.2137(2) 0.0436(14) Uani 1 1 d . . .
H2A H 0.2078 0.5799 0.1939 0.052 Uiso 1 1 calc R . .
C3 C 0.2856(3) 0.6499(4) 0.2013(3) 0.0468(14) Uani 1 1 d . . .
H3A H 0.3137 0.6238 0.1877 0.056 Uiso 1 1 calc R . .
C4 C 0.3186(3) 0.6779(4) 0.2678(3) 0.0476(14) Uani 1 1 d . . .
H4A H 0.3618 0.6599 0.2864 0.057 Uiso 1 1 calc R . .
N1 N 0.2591(3) 0.9761(4) 0.1674(2) 0.0513(13) Uani 1 1 d . . .
N2 N 0.1444(2) 0.9487(4) 0.1390(2) 0.0529(13) Uani 1 1 d . . .
N3 N 0.2175(2) 0.9842(4) 0.2636(2) 0.0508(12) Uani 1 1 d . . .
N4 N 0.1667(2) 0.8076(4) 0.2342(2) 0.0498(12) Uani 1 1 d . . .
C11 C 0.3927(3) 0.5527(5) 0.3897(3) 0.0605(18) Uani 1 1 d . . .
C12 C 0.4429(4) 0.5473(6) 0.3816(4) 0.082(2) Uani 1 1 d . . .
H12A H 0.4412 0.5141 0.3485 0.098 Uiso 1 1 calc R . .
C13 C 0.4958(4) 0.5912(7) 0.4228(4) 0.093(3) Uani 1 1 d . . .
H13A H 0.5299 0.5886 0.4171 0.111 Uiso 1 1 calc R . .
C14 C 0.4992(5) 0.6375(8) 0.4709(4) 0.111(4) Uani 1 1 d . . .
H14A H 0.5353 0.6679 0.4983 0.134 Uiso 1 1 calc R . .
C15 C 0.4499(6) 0.6399(8) 0.4797(4) 0.111(4) Uani 1 1 d . . .
H15A H 0.4530 0.6698 0.5144 0.134 Uiso 1 1 calc R . .
C16 C 0.3961(4) 0.6001(6) 0.4394(3) 0.083(2) Uani 1 1 d . . .
H16A H 0.3621 0.6048 0.4453 0.099 Uiso 1 1 calc R . .
C21 C 0.2802(4) 0.4606(6) 0.3685(3) 0.0662(19) Uani 1 1 d . . .
C22 C 0.2192(5) 0.4716(8) 0.3397(5) 0.110(3) Uani 1 1 d . . .
H22A H 0.2000 0.5039 0.3027 0.132 Uiso 1 1 calc R . .
C23 C 0.1856(6) 0.4344(13) 0.3656(7) 0.167(6) Uani 1 1 d . . .
H23A H 0.1438 0.4444 0.3468 0.200 Uiso 1 1 calc R . .
C24 C 0.2133(9) 0.3832(12) 0.4186(8) 0.154(6) Uani 1 1 d . . .
H24A H 0.1901 0.3556 0.4348 0.185 Uiso 1 1 calc R . .
C25 C 0.2722(8) 0.3727(10) 0.4465(6) 0.137(5) Uani 1 1 d . . .
H25A H 0.2912 0.3387 0.4830 0.164 Uiso 1 1 calc R . .
C26 C 0.3057(5) 0.4118(7) 0.4220(4) 0.100(3) Uani 1 1 d . . .
H26A H 0.3477 0.4048 0.4427 0.120 Uiso 1 1 calc R . .
C31 C 0.1893(3) 0.3799(5) 0.1805(3) 0.0507(15) Uani 1 1 d . . .
C32 C 0.1836(3) 0.2987(6) 0.2085(3) 0.070(2) Uani 1 1 d . . .
H32A H 0.2180 0.2653 0.2367 0.084 Uiso 1 1 calc R . .
C33 C 0.1262(4) 0.2644(7) 0.1953(5) 0.099(3) Uani 1 1 d . . .
H33A H 0.1228 0.2104 0.2167 0.119 Uiso 1 1 calc R . .
C34 C 0.0765(4) 0.3062(8) 0.1533(5) 0.093(3) Uani 1 1 d . . .
H34A H 0.0383 0.2807 0.1436 0.112 Uiso 1 1 calc R . .
C35 C 0.0827(4) 0.3868(9) 0.1248(4) 0.102(3) Uani 1 1 d . . .
H35A H 0.0479 0.4172 0.0951 0.123 Uiso 1 1 calc R . .
C36 C 0.1388(3) 0.4263(6) 0.1377(3) 0.068(2) Uani 1 1 d . . .
H36A H 0.1418 0.4829 0.1179 0.082 Uiso 1 1 calc R . .
C41 C 0.2786(3) 0.4217(4) 0.1401(3) 0.0445(14) Uani 1 1 d . . .
C42 C 0.2372(3) 0.3798(5) 0.0861(3) 0.0529(16) Uani 1 1 d . . .
H42A H 0.2002 0.3559 0.0816 0.063 Uiso 1 1 calc R . .
C43 C 0.2500(4) 0.3732(6) 0.0396(3) 0.0675(19) Uani 1 1 d . . .
H43A H 0.2219 0.3459 0.0031 0.081 Uiso 1 1 calc R . .
C44 C 0.3040(4) 0.4068(7) 0.0472(4) 0.087(3) Uani 1 1 d . . .
H44A H 0.3125 0.4035 0.0152 0.105 Uiso 1 1 calc R . .
C45 C 0.3465(4) 0.4454(7) 0.1007(4) 0.083(2) Uani 1 1 d . . .
H45A H 0.3839 0.4667 0.1053 0.100 Uiso 1 1 calc R . .
C46 C 0.3338(3) 0.4524(5) 0.1474(3) 0.0624(18) Uani 1 1 d . . .
H46A H 0.3626 0.4780 0.1842 0.075 Uiso 1 1 calc R . .
C51 C 0.1743(3) 0.6846(5) 0.0901(2) 0.0488(15) Uani 1 1 d . . .
C52 C 0.1876(3) 0.6135(5) 0.0585(3) 0.0535(16) Uani 1 1 d . . .
H52A H 0.2279 0.5989 0.0692 0.064 Uiso 1 1 calc R . .
C53 C 0.1413(3) 0.5642(5) 0.0111(3) 0.0651(19) Uani 1 1 d . . .
H53A H 0.1500 0.5173 -0.0111 0.078 Uiso 1 1 calc R . .
C54 C 0.0825(3) 0.5849(6) -0.0030(3) 0.078(2) Uani 1 1 d . . .
H54A H 0.0512 0.5505 -0.0344 0.094 Uiso 1 1 calc R . .
C55 C 0.0692(3) 0.6538(6) 0.0273(3) 0.077(2) Uani 1 1 d . . .
H55A H 0.0288 0.6680 0.0162 0.092 Uiso 1 1 calc R . .
C56 C 0.1149(3) 0.7036(5) 0.0746(3) 0.0597(18) Uani 1 1 d . . .
H56A H 0.1054 0.7504 0.0961 0.072 Uiso 1 1 calc R . .
C61 C 0.2761(3) 0.7893(5) 0.1091(3) 0.0549(16) Uani 1 1 d . . .
C62 C 0.3366(3) 0.7668(6) 0.1274(4) 0.072(2) Uani 1 1 d . . .
H62A H 0.3594 0.7297 0.1621 0.086 Uiso 1 1 calc R . .
C63 C 0.3618(4) 0.8008(8) 0.0927(5) 0.098(3) Uani 1 1 d . . .
H63A H 0.4022 0.7864 0.1042 0.118 Uiso 1 1 calc R . .
C64 C 0.3290(5) 0.8547(8) 0.0424(4) 0.100(3) Uani 1 1 d . . .
H64A H 0.3467 0.8762 0.0191 0.120 Uiso 1 1 calc R . .
C65 C 0.2709(5) 0.8771(7) 0.0259(4) 0.088(3) Uani 1 1 d . . .
H65A H 0.2487 0.9160 -0.0082 0.106 Uiso 1 1 calc R . .
C66 C 0.2439(4) 0.8440(5) 0.0582(3) 0.0631(18) Uani 1 1 d . . .
H66A H 0.2032 0.8587 0.0456 0.076 Uiso 1 1 calc R . .
C71 C 0.3086(3) 0.8049(5) 0.3582(3) 0.0588(17) Uani 1 1 d . . .
C72 C 0.2621(3) 0.7635(5) 0.3649(3) 0.0595(18) Uani 1 1 d . . .
H72A H 0.2309 0.7315 0.3320 0.071 Uiso 1 1 calc R . .
C73 C 0.2594(5) 0.7671(7) 0.4171(4) 0.095(3) Uani 1 1 d . . .
H73A H 0.2271 0.7393 0.4209 0.115 Uiso 1 1 calc R . .
C74 C 0.3086(7) 0.8157(9) 0.4659(4) 0.142(5) Uani 1 1 d . . .
H74A H 0.3082 0.8200 0.5025 0.170 Uiso 1 1 calc R . .
C75 C 0.3555(7) 0.8555(9) 0.4614(4) 0.149(6) Uani 1 1 d . . .
H75A H 0.3870 0.8880 0.4937 0.179 Uiso 1 1 calc R . .
C76 C 0.3550(4) 0.8465(6) 0.4071(3) 0.092(3) Uani 1 1 d . . .
H76A H 0.3883 0.8702 0.4038 0.110 Uiso 1 1 calc R . .
C81 C 0.3792(3) 0.8677(5) 0.3034(3) 0.0563(16) Uani 1 1 d . . .
C82 C 0.4261(3) 0.8265(7) 0.2984(4) 0.078(2) Uani 1 1 d . . .
H82A H 0.4247 0.7589 0.2889 0.094 Uiso 1 1 calc R . .
C83 C 0.4752(4) 0.8815(8) 0.3069(5) 0.116(4) Uani 1 1 d . . .
H83A H 0.5064 0.8523 0.3019 0.139 Uiso 1 1 calc R . .
C84 C 0.4786(4) 0.9806(8) 0.3228(5) 0.111(3) Uani 1 1 d . . .
H84A H 0.5125 1.0183 0.3293 0.133 Uiso 1 1 calc R . .
C85 C 0.4333(4) 1.0229(6) 0.3288(4) 0.088(3) Uani 1 1 d . . .
H85A H 0.4357 1.0900 0.3396 0.105 Uiso 1 1 calc R . .
C86 C 0.3839(3) 0.9683(5) 0.3193(3) 0.0668(19) Uani 1 1 d . . .
H86A H 0.3526 0.9986 0.3234 0.080 Uiso 1 1 calc R . .
C1A C 0.3170(3) 0.9809(5) 0.1769(3) 0.0609(18) Uani 1 1 d . . .
H1AA H 0.3448 0.9357 0.2039 0.073 Uiso 1 1 calc R . .
C1B C 0.3374(4) 1.0471(6) 0.1498(4) 0.075(2) Uani 1 1 d . . .
H1BA H 0.3779 1.0486 0.1583 0.090 Uiso 1 1 calc R . .
C1C C 0.2956(5) 1.1114(7) 0.1096(4) 0.086(3) Uani 1 1 d . . .
H1CA H 0.3083 1.1594 0.0912 0.104 Uiso 1 1 calc R . .
C1D C 0.2365(4) 1.1077(6) 0.0955(3) 0.078(2) Uani 1 1 d . . .
H1DA H 0.2081 1.1496 0.0662 0.094 Uiso 1 1 calc R . .
C1E C 0.2191(3) 1.0380(5) 0.1266(3) 0.0598(17) Uani 1 1 d . . .
C2A C 0.0879(3) 0.9355(6) 0.1285(3) 0.0670(19) Uani 1 1 d . . .
H2AA H 0.0793 0.8819 0.1469 0.080 Uiso 1 1 calc R . .
C2B C 0.0407(4) 0.9981(6) 0.0912(3) 0.080(2) Uani 1 1 d . . .
H2BA H 0.0010 0.9861 0.0836 0.096 Uiso 1 1 calc R . .
C2C C 0.0541(4) 1.0757(7) 0.0668(4) 0.089(3) Uani 1 1 d . . .
H2CA H 0.0231 1.1191 0.0422 0.106 Uiso 1 1 calc R . .
C2D C 0.1113(4) 1.0937(6) 0.0764(3) 0.082(2) Uani 1 1 d . . .
H2DA H 0.1197 1.1490 0.0592 0.099 Uiso 1 1 calc R . .
C2E C 0.1575(3) 1.0277(5) 0.1126(3) 0.0590(18) Uani 1 1 d . . .
C3A C 0.2483(3) 1.0684(5) 0.2794(3) 0.0592(17) Uani 1 1 d . . .
H3AA H 0.2702 1.0876 0.2598 0.071 Uiso 1 1 calc R . .
C3B C 0.2495(4) 1.1291(5) 0.3239(4) 0.081(2) Uani 1 1 d . . .
H3BA H 0.2730 1.1870 0.3357 0.097 Uiso 1 1 calc R . .
C3C C 0.2156(5) 1.1020(7) 0.3499(4) 0.090(3) Uani 1 1 d . . .
H3CA H 0.2151 1.1424 0.3796 0.108 Uiso 1 1 calc R . .
C3D C 0.1818(4) 1.0161(6) 0.3333(3) 0.076(2) Uani 1 1 d . . .
H3DA H 0.1582 0.9973 0.3511 0.092 Uiso 1 1 calc R . .
C3E C 0.1841(3) 0.9590(5) 0.2896(3) 0.0565(17) Uani 1 1 d . . .
C4A C 0.1386(3) 0.7186(5) 0.2158(3) 0.0520(15) Uani 1 1 d . . .
H4AA H 0.1474 0.6803 0.1901 0.062 Uiso 1 1 calc R . .
C4B C 0.0986(3) 0.6815(6) 0.2322(3) 0.0677(19) Uani 1 1 d . . .
H4BA H 0.0809 0.6190 0.2188 0.081 Uiso 1 1 calc R . .
C4C C 0.0845(3) 0.7394(8) 0.2698(4) 0.086(3) Uani 1 1 d . . .
H4CA H 0.0575 0.7161 0.2828 0.103 Uiso 1 1 calc R . .
C4D C 0.1111(3) 0.8312(6) 0.2872(3) 0.071(2) Uani 1 1 d . . .
H4DA H 0.1015 0.8714 0.3116 0.086 Uiso 1 1 calc R . .
C4E C 0.1518(3) 0.8650(5) 0.2691(3) 0.0543(16) Uani 1 1 d . . .
P5 P 0.06974(9) 0.27014(18) -0.07195(9) 0.0755(6) Uani 1 1 d . . .
F1 F 0.1105(3) 0.3353(7) -0.0897(3) 0.167(3) Uani 1 1 d . . .
F2 F 0.0290(2) 0.2074(4) -0.0538(2) 0.1086(16) Uani 1 1 d . . .
F3 F 0.0385(3) 0.2276(6) -0.1352(2) 0.146(3) Uani 1 1 d . . .
F4 F 0.0214(4) 0.3540(5) -0.0941(3) 0.161(3) Uani 1 1 d . . .
F5 F 0.0998(4) 0.3135(7) -0.0081(3) 0.177(3) Uani 1 1 d . . .
F6 F 0.1187(3) 0.1919(7) -0.0474(4) 0.186(4) Uani 1 1 d . . .
P6 P 0.5000 0.5894(2) 0.2500 0.0741(8) Uani 1 2 d S . .
F7 F 0.5236(3) 0.6687(7) 0.2971(4) 0.220(5) Uani 1 1 d . . .
F8 F 0.4765(3) 0.5102(6) 0.2020(4) 0.184(4) Uani 1 1 d . . .
F9 F 0.56301(18) 0.5908(4) 0.2490(2) 0.0959(15) Uani 1 1 d . . .
P7 P 0.0000 1.1018(5) 0.2500 0.273(6) Uani 1 2 d S . .
F10 F 0.0470(6) 1.0937(18) 0.2361(10) 0.386(14) Uani 1 1 d . . .
F11 F 0.0253(13) 1.1745(9) 0.3008(12) 0.43(2) Uani 1 1 d . . .
F12 F 0.0415(6) 1.0267(8) 0.3043(11) 0.382(15) Uani 1 1 d . . .
C5 C 0.4829(15) 0.2612(16) 0.1889(11) 0.173(13) Uani 0.50 1 d P . .
H5A H 0.5215 0.2825 0.1923 0.207 Uiso 0.50 1 calc PR . .
H5B H 0.4625 0.3221 0.1905 0.207 Uiso 0.50 1 calc PR . .
Cl3 Cl 0.4432(3) 0.2222(6) 0.1183(3) 0.145(2) Uani 0.50 1 d P . .
Cl4 Cl 0.5000 0.2065(8) 0.2500 0.272(4) Uani 1 2 d S . .
C6 C 0.0000 0.5969(13) -0.2500 0.202(11) Uani 1 2 d S . .
H6A H -0.0336 0.6395 -0.2550 0.242 Uiso 0.50 1 calc PR . .
H6B H 0.0336 0.6395 -0.2450 0.242 Uiso 0.50 1 calc PR . .
Cl5 Cl 0.02209(17) 0.5218(3) -0.1869(2) 0.1750(15) Uani 1 1 d . . .
C7 C -0.082(2) 1.125(4) 0.102(2) 0.18(2) Uani 0.30 1 d P . .
Cl6 Cl -0.1179(5) 1.0300(10) 0.0603(5) 0.155(4) Uani 0.30 1 d P . .
Cl7 Cl -0.0812(9) 1.206(2) 0.0603(12) 0.172(12) Uani 0.15 1 d P . .
Cl7A Cl -0.1124(17) 1.228(4) 0.0933(15) 0.226(16) Uani 0.15 1 d P . .
O1 O 0.4755(4) 1.0466(12) 0.5132(4) 0.257(8) Uani 1 1 d . . .
H1 H 0.4719 1.1185 0.5312 0.308 Uiso 1 1 d R . .
H2 H 0.4825 1.0815 0.4781 0.308 Uiso 1 1 d R . .

loop_
_atom_site_aniso_label
_atom_site_aniso_U_11
_atom_site_aniso_U_22
_atom_site_aniso_U_33
_atom_site_aniso_U_23
_atom_site_aniso_U_13
_atom_site_aniso_U_12
Pd1 0.0518(3) 0.0377(3) 0.0415(3) -0.0022(2) 0.0158(2) 0.0034(2)
Ru1 0.0521(3) 0.0336(3) 0.0393(3) 0.0028(2) 0.0253(2) 0.0012(2)
P1 0.0669(10) 0.0445(10) 0.0366(8) -0.0014(7) 0.0198(7) 0.0041(8)
P2 0.0443(8) 0.0365(9) 0.0385(8) -0.0030(7) 0.0179(6) -0.0024(7)
P3 0.0507(9) 0.0382(9) 0.0377(8) -0.0007(7) 0.0206(7) -0.0010(7)
P4 0.0563(9) 0.0373(9) 0.0420(8) -0.0034(7) 0.0222(7) -0.0024(7)
Cl1 0.1146(16) 0.0659(13) 0.0540(11) 0.0015(10) 0.0025(10) 0.0258(12)
Cl2 0.0929(12) 0.0431(10) 0.0652(11) -0.0084(8) 0.0339(9) 0.0066(9)
C1 0.056(4) 0.052(4) 0.035(3) -0.001(3) 0.017(3) 0.008(3)
C2 0.051(3) 0.036(3) 0.038(3) 0.000(3) 0.018(3) 0.005(3)
C3 0.054(3) 0.038(3) 0.044(3) -0.003(3) 0.020(3) -0.001(3)
C4 0.052(3) 0.038(3) 0.049(3) -0.003(3) 0.020(3) 0.008(3)
N1 0.089(4) 0.035(3) 0.040(3) -0.003(2) 0.038(3) -0.008(3)
N2 0.058(3) 0.041(3) 0.053(3) -0.004(3) 0.020(3) 0.004(2)
N3 0.075(3) 0.032(3) 0.050(3) -0.002(2) 0.033(3) 0.005(3)
N4 0.056(3) 0.049(3) 0.047(3) 0.004(3) 0.027(2) 0.006(3)
C11 0.084(5) 0.035(4) 0.043(4) 0.001(3) 0.014(3) 0.009(3)
C12 0.079(5) 0.074(6) 0.070(5) -0.007(4) 0.016(4) -0.008(4)
C13 0.069(5) 0.089(7) 0.083(6) 0.003(5) 0.005(4) -0.013(5)
C14 0.104(8) 0.086(7) 0.071(7) -0.014(5) -0.018(6) -0.006(6)
C15 0.138(9) 0.099(8) 0.049(5) -0.026(5) 0.004(6) 0.007(7)
C16 0.110(6) 0.069(5) 0.048(4) -0.020(4) 0.020(4) 0.007(5)
C21 0.098(6) 0.059(5) 0.058(4) 0.005(4) 0.051(4) 0.005(4)
C22 0.110(8) 0.145(10) 0.111(7) 0.019(7) 0.082(7) 0.005(7)
C23 0.133(10) 0.214(16) 0.196(14) 0.059(13) 0.113(11) 0.019(10)
C24 0.220(17) 0.157(13) 0.157(14) 0.026(11) 0.147(14) -0.005(13)
C25 0.217(15) 0.112(10) 0.107(9) 0.029(7) 0.098(11) 0.014(11)
C26 0.149(8) 0.092(7) 0.079(6) 0.026(5) 0.069(6) 0.018(6)
C31 0.051(4) 0.056(4) 0.046(3) -0.012(3) 0.024(3) -0.018(3)
C32 0.065(4) 0.062(5) 0.082(5) 0.010(4) 0.033(4) -0.003(4)
C33 0.088(7) 0.095(7) 0.127(8) -0.011(6) 0.061(6) -0.035(6)
C34 0.051(5) 0.100(8) 0.120(8) -0.021(6) 0.033(5) -0.025(5)
C35 0.062(5) 0.131(9) 0.086(6) -0.017(6) 0.012(4) -0.013(5)
C36 0.045(4) 0.085(6) 0.064(4) -0.005(4) 0.016(3) -0.006(4)
C41 0.048(3) 0.041(3) 0.047(3) 0.002(3) 0.024(3) 0.005(3)
C42 0.058(4) 0.057(4) 0.039(3) -0.006(3) 0.019(3) 0.002(3)
C43 0.083(5) 0.073(5) 0.048(4) -0.011(4) 0.033(4) 0.000(4)
C44 0.117(7) 0.096(7) 0.078(6) -0.011(5) 0.070(6) 0.003(6)
C45 0.088(6) 0.090(6) 0.097(6) -0.023(5) 0.065(5) -0.022(5)
C46 0.064(4) 0.066(5) 0.066(4) -0.015(4) 0.038(4) -0.009(4)
C51 0.062(4) 0.040(4) 0.033(3) -0.004(3) 0.013(3) -0.004(3)
C52 0.056(4) 0.054(4) 0.041(3) -0.003(3) 0.015(3) 0.002(3)
C53 0.074(5) 0.056(4) 0.046(4) -0.005(3) 0.013(3) 0.008(4)
C54 0.059(5) 0.086(6) 0.056(4) -0.014(4) 0.000(3) 0.007(4)
C55 0.059(4) 0.082(6) 0.070(5) -0.021(4) 0.014(4) 0.003(4)
C56 0.049(4) 0.065(5) 0.050(4) -0.007(3) 0.012(3) 0.007(3)
C61 0.068(4) 0.057(4) 0.052(4) -0.015(3) 0.038(3) -0.013(3)
C62 0.082(5) 0.071(5) 0.082(5) -0.011(4) 0.055(4) -0.015(4)
C63 0.095(6) 0.110(8) 0.121(8) -0.014(7) 0.077(6) -0.022(6)
C64 0.133(9) 0.112(8) 0.086(7) -0.010(6) 0.078(6) -0.031(7)
C65 0.122(8) 0.090(7) 0.068(5) -0.014(5) 0.058(5) -0.029(6)
C66 0.092(5) 0.060(5) 0.045(4) 0.001(3) 0.038(4) -0.005(4)
C71 0.080(5) 0.045(4) 0.048(4) 0.001(3) 0.028(4) 0.004(3)
C72 0.076(4) 0.068(5) 0.037(3) 0.003(3) 0.028(3) 0.010(4)
C73 0.159(8) 0.088(7) 0.073(6) 0.011(5) 0.083(6) 0.012(6)
C74 0.271(16) 0.108(9) 0.055(6) -0.021(6) 0.085(8) -0.024(10)
C75 0.262(16) 0.121(10) 0.056(6) -0.019(6) 0.069(8) -0.091(10)
C76 0.133(7) 0.082(6) 0.042(4) -0.005(4) 0.028(5) -0.027(5)
C81 0.058(4) 0.045(4) 0.063(4) 0.005(3) 0.027(3) -0.002(3)
C82 0.058(4) 0.075(6) 0.099(6) -0.009(5) 0.034(4) -0.007(4)
C83 0.074(6) 0.091(8) 0.182(11) -0.010(7) 0.061(7) -0.015(5)
C84 0.077(6) 0.077(7) 0.165(10) -0.014(7) 0.045(6) -0.026(5)
C85 0.071(5) 0.052(5) 0.120(7) -0.018(5) 0.028(5) -0.011(4)
C86 0.067(4) 0.055(5) 0.073(5) -0.007(4) 0.029(4) -0.008(4)
C1A 0.075(5) 0.061(5) 0.059(4) -0.016(3) 0.042(4) -0.020(4)
C1B 0.112(6) 0.065(5) 0.074(5) -0.004(4) 0.065(5) -0.014(5)
C1C 0.136(8) 0.077(6) 0.069(5) -0.004(5) 0.066(6) -0.032(6)
C1D 0.120(7) 0.054(5) 0.065(5) 0.009(4) 0.046(5) -0.010(5)
C1E 0.091(5) 0.044(4) 0.046(4) 0.001(3) 0.034(4) -0.004(4)
C2A 0.068(5) 0.060(5) 0.060(4) -0.006(4) 0.019(4) 0.004(4)
C2B 0.074(5) 0.072(6) 0.072(5) 0.010(5) 0.017(4) 0.017(4)
C2C 0.089(6) 0.069(6) 0.074(5) 0.013(5) 0.010(5) 0.020(5)
C2D 0.097(6) 0.068(5) 0.065(5) 0.016(4) 0.024(4) 0.006(5)
C2E 0.092(5) 0.036(4) 0.033(3) 0.001(3) 0.017(3) 0.005(3)
C3A 0.089(5) 0.044(4) 0.057(4) -0.002(3) 0.044(4) -0.002(4)
C3B 0.134(7) 0.041(4) 0.078(5) -0.011(4) 0.059(5) -0.012(4)
C3C 0.146(8) 0.069(6) 0.074(5) -0.019(5) 0.067(6) 0.004(6)
C3D 0.113(6) 0.059(5) 0.081(5) -0.006(4) 0.066(5) 0.005(5)
C3E 0.061(4) 0.063(5) 0.057(4) 0.002(3) 0.037(3) 0.005(3)
C4A 0.056(4) 0.043(4) 0.059(4) 0.004(3) 0.029(3) 0.002(3)
C4B 0.069(4) 0.060(5) 0.074(5) -0.004(4) 0.034(4) -0.011(4)
C4C 0.070(5) 0.115(8) 0.091(6) -0.002(5) 0.053(5) -0.011(5)
C4D 0.075(5) 0.073(5) 0.088(5) 0.002(4) 0.056(4) 0.001(4)
C4E 0.062(4) 0.061(4) 0.048(4) 0.004(3) 0.033(3) 0.008(3)
P5 0.0746(13) 0.0884(16) 0.0543(11) 0.0025(11) 0.0229(10) -0.0140(12)
F1 0.135(5) 0.220(8) 0.133(5) 0.047(5) 0.053(4) -0.061(5)
F2 0.127(4) 0.099(4) 0.115(4) -0.008(3) 0.069(3) -0.035(3)
F3 0.144(5) 0.216(8) 0.081(4) -0.038(4) 0.054(3) -0.042(5)
F4 0.203(7) 0.128(6) 0.163(6) 0.055(5) 0.095(6) 0.065(5)
F5 0.211(7) 0.207(8) 0.078(4) -0.047(5) 0.040(4) -0.109(6)
F6 0.143(6) 0.207(8) 0.220(8) 0.096(7) 0.094(6) 0.092(6)
P6 0.0568(16) 0.0593(18) 0.105(2) 0.000 0.0367(16) 0.000
F7 0.107(5) 0.257(10) 0.320(10) -0.189(9) 0.122(6) -0.079(5)
F8 0.127(5) 0.215(8) 0.246(8) -0.139(7) 0.117(5) -0.067(5)
F9 0.062(3) 0.100(4) 0.129(4) 0.016(3) 0.047(3) 0.011(2)
P7 0.212(7) 0.077(4) 0.65(2) 0.000 0.297(12) 0.000
F10 0.307(15) 0.113(8) 0.94(5) 0.118(15) 0.46(2) 0.110(9)
F11 0.317(15) 0.123(8) 0.93(5) 0.128(15) 0.36(2) 0.100(9)
F12 0.313(15) 0.125(8) 0.83(5) 0.127(15) 0.37(2) 0.121(9)
C5 0.32(4) 0.073(15) 0.14(2) 0.059(16) 0.13(3) 0.09(2)
Cl3 0.106(4) 0.152(6) 0.154(6) 0.038(5) 0.043(4) 0.021(4)
Cl4 0.362(12) 0.279(11) 0.251(9) 0.000 0.208(9) 0.000
C6 0.28(3) 0.073(12) 0.161(19) 0.000 0.024(18) 0.000
Cl5 0.157(3) 0.160(4) 0.206(4) 0.021(3) 0.084(3) -0.018(3)
C7 0.20(5) 0.11(3) 0.19(5) 0.12(4) 0.06(4) 0.06(3)
Cl6 0.149(9) 0.146(11) 0.150(10) -0.024(8) 0.055(8) 0.018(8)
Cl7 0.100(14) 0.23(3) 0.143(19) 0.07(2) 0.027(13) -0.032(16)
Cl7A 0.21(3) 0.29(5) 0.18(3) 0.03(3) 0.09(3) -0.03(3)
O1 0.163(9) 0.42(2) 0.142(8) 0.043(11) 0.038(6) -0.158(12)

loop_
_atom_type_symbol
_atom_type_description
_atom_type_scat_dispersion_real
_atom_type_scat_dispersion_imag
_atom_type_scat_source
C C 0.0033 0.0016 'International Tables Vol C Tables 4.2.6.8 and 6.1.1.4'
H H 0.0000 0.0000 'International Tables Vol C Tables 4.2.6.8 and 6.1.1.4'
N N 0.0061 0.0033 'International Tables Vol C Tables 4.2.6.8 and 6.1.1.4'
F F 0.0171 0.0103 'International Tables Vol C Tables 4.2.6.8 and 6.1.1.4'
P P 0.1023 0.0942 'International Tables Vol C Tables 4.2.6.8 and 6.1.1.4'
Cl Cl 0.1484 0.1585 'International Tables Vol C Tables 4.2.6.8 and 6.1.1.4'
Ru Ru -1.2594 0.8363 'International Tables Vol C Tables 4.2.6.8 and 6.1.1.4'
Pd Pd -0.9988 1.0072 'International Tables Vol C Tables 4.2.6.8 and 6.1.1.4'
O O 0.0106 0.0060 'International Tables Vol C Tables 4.2.6.8 and 6.1.1.4'

loop_
_geom_angle_atom_site_label_1
_geom_angle_atom_site_label_2
_geom_angle_atom_site_label_3
_geom_angle
_geom_angle_site_symmetry_1
_geom_angle_site_symmetry_3
_geom_angle_publ_flag
P1 Pd1 P2 87.82(6) . . ?
P1 Pd1 Cl2 174.27(7) . . ?
P2 Pd1 Cl2 88.98(6) . . ?
P1 Pd1 Cl1 91.25(7) . . ?
P2 Pd1 Cl1 175.53(8) . . ?
Cl2 Pd1 Cl1 91.56(7) . . ?
N4 Ru1 N1 163.1(2) . . ?
N4 Ru1 N3 77.8(2) . . ?
N1 Ru1 N3 93.82(19) . . ?
N4 Ru1 N2 87.3(2) . . ?
N1 Ru1 N2 77.2(2) . . ?
N3 Ru1 N2 84.11(19) . . ?
N4 Ru1 P3 101.89(15) . . ?
N1 Ru1 P3 87.89(14) . . ?
N3 Ru1 P3 174.44(14) . . ?
N2 Ru1 P3 101.43(14) . . ?
N4 Ru1 P4 91.41(14) . . ?
N1 Ru1 P4 103.46(16) . . ?
N3 Ru1 P4 90.45(14) . . ?
N2 Ru1 P4 174.56(14) . . ?
P3 Ru1 P4 84.01(6) . . ?
C21 P1 C11 107.9(4) . . ?
C21 P1 C1 106.3(3) . . ?
C11 P1 C1 107.1(3) . . ?
C21 P1 Pd1 107.9(3) . . ?
C11 P1 Pd1 116.8(2) . . ?
C1 P1 Pd1 110.36(19) . . ?
C41 P2 C31 108.6(3) . . ?
C41 P2 C2 109.3(3) . . ?
C31 P2 C2 101.2(3) . . ?
C41 P2 Pd1 114.66(19) . . ?
C31 P2 Pd1 111.8(2) . . ?
C2 P2 Pd1 110.44(18) . . ?
C51 P3 C61 97.2(3) . . ?
C51 P3 C3 104.1(3) . . ?
C61 P3 C3 103.8(3) . . ?
C51 P3 Ru1 123.5(2) . . ?
C61 P3 Ru1 115.0(2) . . ?
C3 P3 Ru1 110.80(19) . . ?
C81 P4 C4 103.9(3) . . ?
C81 P4 C71 102.0(3) . . ?
C4 P4 C71 106.3(3) . . ?
C81 P4 Ru1 116.4(2) . . ?
C4 P4 Ru1 110.43(19) . . ?
C71 P4 Ru1 116.6(2) . . ?
C2 C1 C4 90.3(4) . . ?
C2 C1 P1 114.9(4) . . ?
C4 C1 P1 116.2(4) . . ?
C2 C1 H1A 111.3 . . ?
C4 C1 H1A 111.3 . . ?
P1 C1 H1A 111.3 . . ?
C1 C2 C3 89.8(4) . . ?
C1 C2 P2 113.9(4) . . ?
C3 C2 P2 121.9(4) . . ?
C1 C2 H2A 109.8 . . ?
C3 C2 H2A 109.8 . . ?
P2 C2 H2A 109.8 . . ?
C4 C3 C2 91.2(4) . . ?
C4 C3 P3 114.2(4) . . ?
C2 C3 P3 115.2(4) . . ?
C4 C3 H3A 111.6 . . ?
C2 C3 H3A 111.6 . . ?
P3 C3 H3A 111.6 . . ?
C3 C4 C1 88.5(4) . . ?
C3 C4 P4 115.1(4) . . ?
C1 C4 P4 116.3(4) . . ?
C3 C4 H4A 111.7 . . ?
C1 C4 H4A 111.7 . . ?
P4 C4 H4A 111.7 . . ?
C1E N1 C1A 117.2(6) . . ?
C1E N1 Ru1 115.2(5) . . ?
C1A N1 Ru1 127.5(5) . . ?
C2A N2 C2E 119.1(6) . . ?
C2A N2 Ru1 126.7(5) . . ?
C2E N2 Ru1 113.3(4) . . ?
C3A N3 C3E 118.8(5) . . ?
C3A N3 Ru1 125.4(4) . . ?
C3E N3 Ru1 115.5(4) . . ?
C4A N4 C4E 117.8(5) . . ?
C4A N4 Ru1 127.0(4) . . ?
C4E N4 Ru1 114.7(4) . . ?
C12 C11 C16 119.8(7) . . ?
C12 C11 P1 117.7(5) . . ?
C16 C11 P1 122.5(7) . . ?
C11 C12 C13 119.3(8) . . ?
C11 C12 H12A 120.3 . . ?
C13 C12 H12A 120.3 . . ?
C14 C13 C12 121.0(10) . . ?
C14 C13 H13A 119.5 . . ?
C12 C13 H13A 119.5 . . ?
C13 C14 C15 119.5(9) . . ?
C13 C14 H14A 120.3 . . ?
C15 C14 H14A 120.3 . . ?
C16 C15 C14 121.6(9) . . ?
C16 C15 H15A 119.2 . . ?
C14 C15 H15A 119.2 . . ?
C15 C16 C11 118.7(9) . . ?
C15 C16 H16A 120.6 . . ?
C11 C16 H16A 120.6 . . ?
C22 C21 C26 117.8(8) . . ?
C22 C21 P1 120.6(6) . . ?
C26 C21 P1 121.3(7) . . ?
C21 C22 C23 119.4(10) . . ?
C21 C22 H22A 120.3 . . ?
C23 C22 H22A 120.3 . . ?
C24 C23 C22 120.5(13) . . ?
C24 C23 H23A 119.8 . . ?
C22 C23 H23A 119.8 . . ?
C25 C24 C23 120.2(13) . . ?
C25 C24 H24A 119.9 . . ?
C23 C24 H24A 119.9 . . ?
C24 C25 C26 119.5(12) . . ?
C24 C25 H25A 120.2 . . ?
C26 C25 H25A 120.2 . . ?
C21 C26 C25 122.6(11) . . ?
C21 C26 H26A 118.7 . . ?
C25 C26 H26A 118.7 . . ?
C32 C31 C36 119.7(6) . . ?
C32 C31 P2 120.2(5) . . ?
C36 C31 P2 120.0(5) . . ?
C31 C32 C33 119.8(8) . . ?
C31 C32 H32A 120.1 . . ?
C33 C32 H32A 120.1 . . ?
C34 C33 C32 121.9(9) . . ?
C34 C33 H33A 119.1 . . ?
C32 C33 H33A 119.1 . . ?
C33 C34 C35 117.8(8) . . ?
C33 C34 H34A 121.1 . . ?
C35 C34 H34A 121.1 . . ?
C34 C35 C36 122.6(9) . . ?
C34 C35 H35A 118.7 . . ?
C36 C35 H35A 118.7 . . ?
C31 C36 C35 118.0(8) . . ?
C31 C36 H36A 121.0 . . ?
C35 C36 H36A 121.0 . . ?
C46 C41 C42 119.5(6) . . ?
C46 C41 P2 118.6(5) . . ?
C42 C41 P2 121.9(5) . . ?
C43 C42 C41 120.4(6) . . ?
C43 C42 H42A 119.8 . . ?
C41 C42 H42A 119.8 . . ?
C44 C43 C42 119.1(7) . . ?
C44 C43 H43A 120.5 . . ?
C42 C43 H43A 120.5 . . ?
C43 C44 C45 121.7(7) . . ?
C43 C44 H44A 119.2 . . ?
C45 C44 H44A 119.2 . . ?
C46 C45 C44 119.4(7) . . ?
C46 C45 H45A 120.3 . . ?
C44 C45 H45A 120.3 . . ?
C45 C46 C41 119.9(7) . . ?
C45 C46 H46A 120.1 . . ?
C41 C46 H46A 120.1 . . ?
C56 C51 C52 119.2(6) . . ?
C56 C51 P3 122.0(5) . . ?
C52 C51 P3 118.7(5) . . ?
C53 C52 C51 120.0(6) . . ?
C53 C52 H52A 120.0 . . ?
C51 C52 H52A 120.0 . . ?
C54 C53 C52 119.1(7) . . ?
C54 C53 H53A 120.4 . . ?
C52 C53 H53A 120.4 . . ?
C55 C54 C53 121.3(7) . . ?
C55 C54 H54A 119.3 . . ?
C53 C54 H54A 119.3 . . ?
C54 C55 C56 120.1(7) . . ?
C54 C55 H55A 119.9 . . ?
C56 C55 H55A 119.9 . . ?
C51 C56 C55 120.2(6) . . ?
C51 C56 H56A 119.9 . . ?
C55 C56 H56A 119.9 . . ?
C66 C61 C62 119.6(6) . . ?
C66 C61 P3 117.3(5) . . ?
C62 C61 P3 123.1(5) . . ?
C63 C62 C61 118.1(8) . . ?
C63 C62 H62A 121.0 . . ?
C61 C62 H62A 121.0 . . ?
C64 C63 C62 121.4(9) . . ?
C64 C63 H63A 119.3 . . ?
C62 C63 H63A 119.3 . . ?
C65 C64 C63 119.7(8) . . ?
C65 C64 H64A 120.1 . . ?
C63 C64 H64A 120.1 . . ?
C64 C65 C66 121.0(9) . . ?
C64 C65 H65A 119.5 . . ?
C66 C65 H65A 119.5 . . ?
C65 C66 C61 120.3(8) . . ?
C65 C66 H66A 119.9 . . ?
C61 C66 H66A 119.9 . . ?
C76 C71 C72 117.7(7) . . ?
C76 C71 P4 120.6(6) . . ?
C72 C71 P4 121.7(5) . . ?
C73 C72 C71 122.9(7) . . ?
C73 C72 H72A 118.6 . . ?
C71 C72 H72A 118.6 . . ?
C72 C73 C74 116.0(9) . . ?
C72 C73 H73A 122.0 . . ?
C74 C73 H73A 122.0 . . ?
C75 C74 C73 122.7(9) . . ?
C75 C74 H74A 118.6 . . ?
C73 C74 H74A 118.6 . . ?
C74 C75 C76 117.1(10) . . ?
C74 C75 H75A 121.5 . . ?
C76 C75 H75A 121.5 . . ?
C71 C76 C75 123.4(10) . . ?
C71 C76 H76A 118.3 . . ?
C75 C76 H76A 118.3 . . ?
C82 C81 C86 117.4(7) . . ?
C82 C81 P4 126.2(6) . . ?
C86 C81 P4 116.2(5) . . ?
C81 C82 C83 121.6(8) . . ?
C81 C82 H82A 119.2 . . ?
C83 C82 H82A 119.2 . . ?
C82 C83 C84 119.6(9) . . ?
C82 C83 H83A 120.2 . . ?
C84 C83 H83A 120.2 . . ?
C85 C84 C83 120.1(8) . . ?
C85 C84 H84A 119.9 . . ?
C83 C84 H84A 119.9 . . ?
C84 C85 C86 120.1(8) . . ?
C84 C85 H85A 119.9 . . ?
C86 C85 H85A 119.9 . . ?
C85 C86 C81 121.2(7) . . ?
C85 C86 H86A 119.4 . . ?
C81 C86 H86A 119.4 . . ?
N1 C1A C1B 124.6(7) . . ?
N1 C1A H1AA 117.7 . . ?
C1B C1A H1AA 117.7 . . ?
C1A C1B C1C 116.6(8) . . ?
C1A C1B H1BA 121.7 . . ?
C1C C1B H1BA 121.7 . . ?
C1D C1C C1B 122.2(8) . . ?
C1D C1C H1CA 118.9 . . ?
C1B C1C H1CA 118.9 . . ?
C1C C1D C1E 117.7(8) . . ?
C1C C1D H1DA 121.1 . . ?
C1E C1D H1DA 121.1 . . ?
N1 C1E C2E 117.6(6) . . ?
N1 C1E C1D 121.5(7) . . ?
C2E C1E C1D 120.8(7) . . ?
N2 C2A C2B 122.7(8) . . ?
N2 C2A H2AA 118.6 . . ?
C2B C2A H2AA 118.6 . . ?
C2C C2B C2A 117.7(8) . . ?
C2C C2B H2BA 121.1 . . ?
C2A C2B H2BA 121.1 . . ?
C2B C2C C2D 122.2(8) . . ?
C2B C2C H2CA 118.9 . . ?
C2D C2C H2CA 118.9 . . ?
C2C C2D C2E 118.7(8) . . ?
C2C C2D H2DA 120.7 . . ?
C2E C2D H2DA 120.7 . . ?
N2 C2E C2D 119.5(7) . . ?
N2 C2E C1E 115.9(6) . . ?
C2D C2E C1E 124.5(7) . . ?
N3 C3A C3B 122.5(7) . . ?
N3 C3A H3AA 118.8 . . ?
C3B C3A H3AA 118.8 . . ?
C3C C3B C3A 117.7(7) . . ?
C3C C3B H3BA 121.1 . . ?
C3A C3B H3BA 121.1 . . ?
C3B C3C C3D 121.2(7) . . ?
C3B C3C H3CA 119.4 . . ?
C3D C3C H3CA 119.4 . . ?
C3E C3D C3C 117.4(7) . . ?
C3E C3D H3DA 121.3 . . ?
C3C C3D H3DA 121.3 . . ?
N3 C3E C3D 122.5(7) . . ?
N3 C3E C4E 114.7(6) . . ?
C3D C3E C4E 122.9(6) . . ?
C4B C4A N4 124.2(6) . . ?
C4B C4A H4AA 117.9 . . ?
N4 C4A H4AA 117.9 . . ?
C4A C4B C4C 118.0(7) . . ?
C4A C4B H4BA 121.0 . . ?
C4C C4B H4BA 121.0 . . ?
C4D C4C C4B 118.4(7) . . ?
C4D C4C H4CA 120.8 . . ?
C4B C4C H4CA 120.8 . . ?
C4C C4D C4E 120.9(7) . . ?
C4C C4D H4DA 119.5 . . ?
C4E C4D H4DA 119.5 . . ?
N4 C4E C4D 120.5(7) . . ?
N4 C4E C3E 116.5(5) . . ?
C4D C4E C3E 122.8(6) . . ?
F6 P5 F3 94.9(5) . . ?
F6 P5 F5 86.1(5) . . ?
F3 P5 F5 178.5(4) . . ?
F6 P5 F4 176.9(5) . . ?
F3 P5 F4 88.1(4) . . ?
F5 P5 F4 90.9(5) . . ?
F6 P5 F2 91.2(4) . . ?
F3 P5 F2 91.4(3) . . ?
F5 P5 F2 87.5(3) . . ?
F4 P5 F2 89.4(4) . . ?
F6 P5 F1 89.6(4) . . ?
F3 P5 F1 89.3(4) . . ?
F5 P5 F1 91.7(4) . . ?
F4 P5 F1 89.7(4) . . ?
F2 P5 F1 178.9(4) . . ?
F7 P6 F7 89.4(9) . 2_655 ?
F7 P6 F8 179.2(6) . . ?
F7 P6 F8 90.1(6) 2_655 . ?
F7 P6 F8 90.1(6) . 2_655 ?
F7 P6 F8 179.2(6) 2_655 2_655 ?
F8 P6 F8 90.5(8) . 2_655 ?
F7 P6 F9 89.9(3) . 2_655 ?
F7 P6 F9 89.0(3) 2_655 2_655 ?
F8 P6 F9 90.6(3) . 2_655 ?
F8 P6 F9 90.4(3) 2_655 2_655 ?
F7 P6 F9 89.0(3) . . ?
F7 P6 F9 90.0(3) 2_655 . ?
F8 P6 F9 90.4(3) . . ?
F8 P6 F9 90.6(3) 2_655 . ?
F9 P6 F9 178.6(4) 2_655 . ?
F10 P7 F10 171(2) 2 . ?
F10 P7 F11 101.8(14) 2 2 ?
F10 P7 F11 84.1(16) . 2 ?
F10 P7 F11 84.1(16) 2 . ?
F10 P7 F11 101.8(14) . . ?
F11 P7 F11 98.7(17) 2 . ?
F10 P7 F12 83.5(9) 2 2 ?
F10 P7 F12 91.0(13) . 2 ?
F11 P7 F12 80.4(10) 2 2 ?
F11 P7 F12 167.1(15) . 2 ?
F10 P7 F12 91.0(13) 2 . ?
F10 P7 F12 83.4(9) . . ?
F11 P7 F12 167.1(15) 2 . ?
F11 P7 F12 80.4(10) . . ?
F12 P7 F12 103.3(13) 2 . ?
Cl4 C5 Cl3 130.8(18) . . ?
Cl4 C5 H5A 104.6 . . ?
Cl3 C5 H5A 104.6 . . ?
Cl4 C5 H5B 104.6 . . ?
Cl3 C5 H5B 104.6 . . ?
H5A C5 H5B 105.7 . . ?
C5 Cl4 C5 124.6(19) . 2_655 ?
Cl5 C6 Cl5 109.4(10) 2_554 . ?
Cl5 C6 H6A 109.8 2_554 . ?
Cl5 C6 H6A 109.8 . . ?
Cl5 C6 H6B 109.8 2_554 . ?
Cl5 C6 H6B 109.8 . . ?
H6A C6 H6B 108.2 . . ?
Cl7 C7 Cl7A 55.5(19) . . ?
Cl7 C7 Cl6 106(4) . . ?
Cl7A C7 Cl6 122(4) . . ?
Cl7A Cl7 C7 63(3) . . ?
Cl7 Cl7A C7 62(3) . . ?
H1 O1 H2 92.2 . . ?

loop_
_geom_bond_atom_site_label_1
_geom_bond_atom_site_label_2
_geom_bond_distance
_geom_bond_site_symmetry_2
_geom_bond_publ_flag
Pd1 P1 2.2207(17) . ?
Pd1 P2 2.2238(17) . ?
Pd1 Cl2 2.3188(17) . ?
Pd1 Cl1 2.346(2) . ?
Ru1 N4 2.088(5) . ?
Ru1 N1 2.114(5) . ?
Ru1 N3 2.121(5) . ?
Ru1 N2 2.148(5) . ?
Ru1 P3 2.3195(16) . ?
Ru1 P4 2.3199(19) . ?
P1 C21 1.784(7) . ?
P1 C11 1.810(7) . ?
P1 C1 1.869(6) . ?
P2 C41 1.797(6) . ?
P2 C31 1.826(6) . ?
P2 C2 1.873(6) . ?
P3 C51 1.841(6) . ?
P3 C61 1.847(6) . ?
P3 C3 1.879(6) . ?
P4 C81 1.821(7) . ?
P4 C4 1.862(6) . ?
P4 C71 1.863(7) . ?
C1 C2 1.534(8) . ?
C1 C4 1.582(9) . ?
C1 H1A 0.9900 . ?
C2 C3 1.551(8) . ?
C2 H2A 0.9900 . ?
C3 C4 1.541(8) . ?
C3 H3A 0.9900 . ?
C4 H4A 0.9900 . ?
N1 C1E 1.345(8) . ?
N1 C1A 1.364(8) . ?
N2 C2A 1.332(8) . ?
N2 C2E 1.382(8) . ?
N3 C3A 1.327(8) . ?
N3 C3E 1.340(8) . ?
N4 C4A 1.361(8) . ?
N4 C4E 1.362(8) . ?
C11 C12 1.379(10) . ?
C11 C16 1.387(10) . ?
C12 C13 1.383(11) . ?
C12 H12A 0.9400 . ?
C13 C14 1.343(14) . ?
C13 H13A 0.9400 . ?
C14 C15 1.366(14) . ?
C14 H14A 0.9400 . ?
C15 C16 1.366(13) . ?
C15 H15A 0.9400 . ?
C16 H16A 0.9400 . ?
C21 C22 1.365(12) . ?
C21 C26 1.371(11) . ?
C22 C23 1.391(14) . ?
C22 H22A 0.9400 . ?
C23 C24 1.378(18) . ?
C23 H23A 0.9400 . ?
C24 C25 1.317(18) . ?
C24 H24A 0.9400 . ?
C25 C26 1.373(15) . ?
C25 H25A 0.9400 . ?
C26 H26A 0.9400 . ?
C31 C32 1.353(9) . ?
C31 C36 1.376(9) . ?
C32 C33 1.400(10) . ?
C32 H32A 0.9400 . ?
C33 C34 1.330(13) . ?
C33 H33A 0.9400 . ?
C34 C35 1.358(13) . ?
C34 H34A 0.9400 . ?
C35 C36 1.398(11) . ?
C35 H35A 0.9400 . ?
C36 H36A 0.9400 . ?
C41 C46 1.378(8) . ?
C41 C42 1.396(8) . ?
C42 C43 1.372(9) . ?
C42 H42A 0.9400 . ?
C43 C44 1.361(11) . ?
C43 H43A 0.9400 . ?
C44 C45 1.378(11) . ?
C44 H44A 0.9400 . ?
C45 C46 1.377(9) . ?
C45 H45A 0.9400 . ?
C46 H46A 0.9400 . ?
C51 C56 1.382(8) . ?
C51 C52 1.394(9) . ?
C52 C53 1.390(9) . ?
C52 H52A 0.9400 . ?
C53 C54 1.380(10) . ?
C53 H53A 0.9400 . ?
C54 C55 1.349(10) . ?
C54 H54A 0.9400 . ?
C55 C56 1.386(9) . ?
C55 H55A 0.9400 . ?
C56 H56A 0.9400 . ?
C61 C66 1.376(9) . ?
C61 C62 1.402(10) . ?
C62 C63 1.390(11) . ?
C62 H62A 0.9400 . ?
C63 C64 1.362(13) . ?
C63 H63A 0.9400 . ?
C64 C65 1.357(13) . ?
C64 H64A 0.9400 . ?
C65 C66 1.368(10) . ?
C65 H65A 0.9400 . ?
C66 H66A 0.9400 . ?
C71 C76 1.362(10) . ?
C71 C72 1.383(9) . ?
C72 C73 1.368(9) . ?
C72 H72A 0.9400 . ?
C73 C74 1.435(15) . ?
C73 H73A 0.9400 . ?
C74 C75 1.355(17) . ?
C74 H74A 0.9400 . ?
C75 C76 1.383(12) . ?
C75 H75A 0.9400 . ?
C76 H76A 0.9400 . ?
C81 C82 1.369(10) . ?
C81 C86 1.406(9) . ?
C82 C83 1.371(11) . ?
C82 H82A 0.9400 . ?
C83 C84 1.389(13) . ?
C83 H83A 0.9400 . ?
C84 C85 1.351(12) . ?
C84 H84A 0.9400 . ?
C85 C86 1.367(10) . ?
C85 H85A 0.9400 . ?
C86 H86A 0.9400 . ?
C1A C1B 1.371(10) . ?
C1A H1AA 0.9400 . ?
C1B C1C 1.376(12) . ?
C1B H1BA 0.9400 . ?
C1C C1D 1.359(12) . ?
C1C H1CA 0.9400 . ?
C1D C1E 1.429(10) . ?
C1D H1DA 0.9400 . ?
C1E C2E 1.428(10) . ?
C2A C2B 1.402(10) . ?
C2A H2AA 0.9400 . ?
C2B C2C 1.342(12) . ?
C2B H2BA 0.9400 . ?
C2C C2D 1.368(12) . ?
C2C H2CA 0.9400 . ?
C2D C2E 1.409(10) . ?
C2D H2DA 0.9400 . ?
C3A C3B 1.390(10) . ?
C3A H3AA 0.9400 . ?
C3B C3C 1.357(11) . ?
C3B H3BA 0.9400 . ?
C3C C3D 1.383(11) . ?
C3C H3CA 0.9400 . ?
C3D C3E 1.379(9) . ?
C3D H3DA 0.9400 . ?
C3E C4E 1.466(9) . ?
C4A C4B 1.358(9) . ?
C4A H4AA 0.9400 . ?
C4B C4C 1.409(11) . ?
C4B H4BA 0.9400 . ?
C4C C4D 1.378(11) . ?
C4C H4CA 0.9400 . ?
C4D C4E 1.388(9) . ?
C4D H4DA 0.9400 . ?
P5 F6 1.517(7) . ?
P5 F3 1.533(6) . ?
P5 F5 1.549(6) . ?
P5 F4 1.561(7) . ?
P5 F2 1.562(5) . ?
P5 F1 1.575(6) . ?
P6 F7 1.507(7) . ?
P6 F7 1.507(7) 2_655 ?
P6 F8 1.518(6) . ?
P6 F8 1.518(6) 2_655 ?
P6 F9 1.603(4) 2_655 ?
P6 F9 1.603(4) . ?
P7 F10 1.394(15) 2 ?
P7 F10 1.394(15) . ?
P7 F11 1.506(18) 2 ?
P7 F11 1.506(18) . ?
P7 F12 1.633(17) 2 ?
P7 F12 1.633(17) . ?
C5 Cl4 1.59(2) . ?
C5 Cl3 1.68(3) . ?
C5 H5A 0.9800 . ?
C5 H5B 0.9800 . ?
Cl4 C5 1.59(2) 2_655 ?
C6 Cl5 1.756(11) 2_554 ?
C6 Cl5 1.756(11) . ?
C6 H6A 0.9800 . ?
C6 H6B 0.9800 . ?
C7 Cl7 1.53(4) . ?
C7 Cl7A 1.54(6) . ?
C7 Cl6 1.65(6) . ?
Cl7 Cl7A 1.43(4) . ?
O1 H1 1.0962 . ?
O1 H2 1.0971 . ?

loop_
_geom_torsion_atom_site_label_1
_geom_torsion_atom_site_label_2
_geom_torsion_atom_site_label_3
_geom_torsion_atom_site_label_4
_geom_torsion
_geom_torsion_site_symmetry_1
_geom_torsion_site_symmetry_2
_geom_torsion_site_symmetry_3
_geom_torsion_site_symmetry_4
_geom_torsion_publ_flag
P2 Pd1 P1 C21 102.5(3) . . . . ?
Cl1 Pd1 P1 C21 -73.1(3) . . . . ?
P2 Pd1 P1 C11 -135.8(3) . . . . ?
Cl1 Pd1 P1 C11 48.6(3) . . . . ?
P2 Pd1 P1 C1 -13.2(2) . . . . ?
Cl1 Pd1 P1 C1 171.2(2) . . . . ?
P1 Pd1 P2 C41 138.3(2) . . . . ?
Cl2 Pd1 P2 C41 -46.4(2) . . . . ?
P1 Pd1 P2 C31 -97.5(2) . . . . ?
Cl2 Pd1 P2 C31 77.7(2) . . . . ?
P1 Pd1 P2 C2 14.3(2) . . . . ?
Cl2 Pd1 P2 C2 -170.4(2) . . . . ?
N4 Ru1 P3 C51 53.3(3) . . . . ?
N1 Ru1 P3 C51 -112.8(3) . . . . ?
N2 Ru1 P3 C51 -36.3(3) . . . . ?
P4 Ru1 P3 C51 143.5(2) . . . . ?
N4 Ru1 P3 C61 171.6(3) . . . . ?
N1 Ru1 P3 C61 5.5(3) . . . . ?
N2 Ru1 P3 C61 82.0(3) . . . . ?
P4 Ru1 P3 C61 -98.3(2) . . . . ?
N4 Ru1 P3 C3 -71.1(2) . . . . ?
N1 Ru1 P3 C3 122.8(3) . . . . ?
N2 Ru1 P3 C3 -160.7(3) . . . . ?
P4 Ru1 P3 C3 19.0(2) . . . . ?
N4 Ru1 P4 C81 -160.9(3) . . . . ?
N1 Ru1 P4 C81 10.9(3) . . . . ?
N3 Ru1 P4 C81 -83.1(3) . . . . ?
P3 Ru1 P4 C81 97.3(3) . . . . ?
N4 Ru1 P4 C4 81.0(3) . . . . ?
N1 Ru1 P4 C4 -107.2(2) . . . . ?
N3 Ru1 P4 C4 158.8(3) . . . . ?
P3 Ru1 P4 C4 -20.8(2) . . . . ?
N4 Ru1 P4 C71 -40.4(3) . . . . ?
N1 Ru1 P4 C71 131.4(3) . . . . ?
N3 Ru1 P4 C71 37.4(3) . . . . ?
P3 Ru1 P4 C71 -142.2(3) . . . . ?
C21 P1 C1 C2 -107.7(5) . . . . ?
C11 P1 C1 C2 137.2(5) . . . . ?
Pd1 P1 C1 C2 9.1(5) . . . . ?
C21 P1 C1 C4 148.7(4) . . . . ?
C11 P1 C1 C4 33.6(5) . . . . ?
Pd1 P1 C1 C4 -94.5(4) . . . . ?
C4 C1 C2 C3 -3.7(4) . . . . ?
P1 C1 C2 C3 -122.9(4) . . . . ?
C4 C1 C2 P2 121.5(4) . . . . ?
P1 C1 C2 P2 2.3(6) . . . . ?
C41 P2 C2 C1 -139.7(4) . . . . ?
C31 P2 C2 C1 105.9(5) . . . . ?
Pd1 P2 C2 C1 -12.6(5) . . . . ?
C41 P2 C2 C3 -33.8(5) . . . . ?
C31 P2 C2 C3 -148.3(4) . . . . ?
Pd1 P2 C2 C3 93.2(4) . . . . ?
C1 C2 C3 C4 3.8(4) . . . . ?
P2 C2 C3 C4 -114.7(4) . . . . ?
C1 C2 C3 P3 -113.8(4) . . . . ?
P2 C2 C3 P3 127.8(4) . . . . ?
C51 P3 C3 C4 -148.1(4) . . . . ?
C61 P3 C3 C4 110.7(5) . . . . ?
Ru1 P3 C3 C4 -13.3(5) . . . . ?
C51 P3 C3 C2 -44.4(5) . . . . ?
C61 P3 C3 C2 -145.6(4) . . . . ?
Ru1 P3 C3 C2 90.4(4) . . . . ?
C2 C3 C4 C1 -3.7(4) . . . . ?
P3 C3 C4 C1 114.8(4) . . . . ?
C2 C3 C4 P4 -122.2(4) . . . . ?
P3 C3 C4 P4 -3.7(6) . . . . ?
C2 C1 C4 C3 3.7(4) . . . . ?
P1 C1 C4 C3 121.9(4) . . . . ?
C2 C1 C4 P4 121.1(4) . . . . ?
P1 C1 C4 P4 -120.7(4) . . . . ?
C81 P4 C4 C3 -106.4(5) . . . . ?
C71 P4 C4 C3 146.5(5) . . . . ?
Ru1 P4 C4 C3 19.1(5) . . . . ?
C81 P4 C4 C1 152.1(4) . . . . ?
C71 P4 C4 C1 45.0(5) . . . . ?
Ru1 P4 C4 C1 -82.4(4) . . . . ?
N4 Ru1 N1 C1E -18.3(9) . . . . ?
N3 Ru1 N1 C1E -77.7(4) . . . . ?
N2 Ru1 N1 C1E 5.4(4) . . . . ?
P3 Ru1 N1 C1E 107.6(4) . . . . ?
P4 Ru1 N1 C1E -169.1(4) . . . . ?
N4 Ru1 N1 C1A 165.4(6) . . . . ?
N3 Ru1 N1 C1A 106.0(5) . . . . ?
N2 Ru1 N1 C1A -170.9(5) . . . . ?
P3 Ru1 N1 C1A -68.7(5) . . . . ?
P4 Ru1 N1 C1A 14.6(5) . . . . ?
N4 Ru1 N2 C2A -3.3(5) . . . . ?
N1 Ru1 N2 C2A -176.6(6) . . . . ?
N3 Ru1 N2 C2A -81.3(5) . . . . ?
P3 Ru1 N2 C2A 98.3(5) . . . . ?
N4 Ru1 N2 C2E 165.3(4) . . . . ?
N1 Ru1 N2 C2E -8.0(4) . . . . ?
N3 Ru1 N2 C2E 87.3(4) . . . . ?
P3 Ru1 N2 C2E -93.2(4) . . . . ?
N4 Ru1 N3 C3A 174.5(6) . . . . ?
N1 Ru1 N3 C3A -20.3(5) . . . . ?
N2 Ru1 N3 C3A -97.0(5) . . . . ?
P4 Ru1 N3 C3A 83.2(5) . . . . ?
N4 Ru1 N3 C3E 1.1(4) . . . . ?
N1 Ru1 N3 C3E 166.2(5) . . . . ?
N2 Ru1 N3 C3E 89.5(5) . . . . ?
P4 Ru1 N3 C3E -90.3(4) . . . . ?
N1 Ru1 N4 C4A 114.7(7) . . . . ?
N3 Ru1 N4 C4A 176.2(5) . . . . ?
N2 Ru1 N4 C4A 91.6(5) . . . . ?
P3 Ru1 N4 C4A -9.5(5) . . . . ?
P4 Ru1 N4 C4A -93.6(5) . . . . ?
N1 Ru1 N4 C4E -56.9(8) . . . . ?
N3 Ru1 N4 C4E 4.6(4) . . . . ?
N2 Ru1 N4 C4E -80.0(4) . . . . ?
P3 Ru1 N4 C4E 178.9(4) . . . . ?
P4 Ru1 N4 C4E 94.8(4) . . . . ?
C21 P1 C11 C12 152.5(6) . . . . ?
C1 P1 C11 C12 -93.5(6) . . . . ?
Pd1 P1 C11 C12 30.8(6) . . . . ?
C21 P1 C11 C16 -27.7(7) . . . . ?
C1 P1 C11 C16 86.3(6) . . . . ?
Pd1 P1 C11 C16 -149.4(5) . . . . ?
C16 C11 C12 C13 -1.3(12) . . . . ?
P1 C11 C12 C13 178.5(6) . . . . ?
C11 C12 C13 C14 1.1(13) . . . . ?
C12 C13 C14 C15 1.0(15) . . . . ?
C13 C14 C15 C16 -2.9(16) . . . . ?
C14 C15 C16 C11 2.6(15) . . . . ?
C12 C11 C16 C15 -0.5(12) . . . . ?
P1 C11 C16 C15 179.7(7) . . . . ?
C11 P1 C21 C22 141.3(8) . . . . ?
C1 P1 C21 C22 26.7(8) . . . . ?
Pd1 P1 C21 C22 -91.7(8) . . . . ?
C11 P1 C21 C26 -45.7(8) . . . . ?
C1 P1 C21 C26 -160.3(7) . . . . ?
Pd1 P1 C21 C26 81.3(7) . . . . ?
C26 C21 C22 C23 0.8(16) . . . . ?
P1 C21 C22 C23 174.1(10) . . . . ?
C21 C22 C23 C24 -3(2) . . . . ?
C22 C23 C24 C25 3(3) . . . . ?
C23 C24 C25 C26 -1(2) . . . . ?
C22 C21 C26 C25 1.1(15) . . . . ?
P1 C21 C26 C25 -172.0(9) . . . . ?
C24 C25 C26 C21 -1(2) . . . . ?
C41 P2 C31 C32 116.3(6) . . . . ?
C2 P2 C31 C32 -128.8(6) . . . . ?
Pd1 P2 C31 C32 -11.2(6) . . . . ?
C41 P2 C31 C36 -67.1(6) . . . . ?
C2 P2 C31 C36 47.9(6) . . . . ?
Pd1 P2 C31 C36 165.4(5) . . . . ?
C36 C31 C32 C33 -2.2(11) . . . . ?
P2 C31 C32 C33 174.4(6) . . . . ?
C31 C32 C33 C34 3.9(14) . . . . ?
C32 C33 C34 C35 -2.8(15) . . . . ?
C33 C34 C35 C36 0.4(15) . . . . ?
C32 C31 C36 C35 -0.1(11) . . . . ?
P2 C31 C36 C35 -176.8(6) . . . . ?
C34 C35 C36 C31 1.1(14) . . . . ?
C31 P2 C41 C46 -177.0(5) . . . . ?
C2 P2 C41 C46 73.4(6) . . . . ?
Pd1 P2 C41 C46 -51.2(6) . . . . ?
C31 P2 C41 C42 0.0(6) . . . . ?
C2 P2 C41 C42 -109.6(5) . . . . ?
Pd1 P2 C41 C42 125.8(5) . . . . ?
C46 C41 C42 C43 -3.0(10) . . . . ?
P2 C41 C42 C43 -180.0(5) . . . . ?
C41 C42 C43 C44 1.0(11) . . . . ?
C42 C43 C44 C45 1.3(13) . . . . ?
C43 C44 C45 C46 -1.5(14) . . . . ?
C44 C45 C46 C41 -0.6(13) . . . . ?
C42 C41 C46 C45 2.8(11) . . . . ?
P2 C41 C46 C45 179.9(6) . . . . ?
C61 P3 C51 C56 -128.6(6) . . . . ?
C3 P3 C51 C56 125.1(6) . . . . ?
Ru1 P3 C51 C56 -2.2(6) . . . . ?
C61 P3 C51 C52 51.0(5) . . . . ?
C3 P3 C51 C52 -55.3(5) . . . . ?
Ru1 P3 C51 C52 177.4(4) . . . . ?
C56 C51 C52 C53 1.4(10) . . . . ?
P3 C51 C52 C53 -178.2(5) . . . . ?
C51 C52 C53 C54 -1.5(10) . . . . ?
C52 C53 C54 C55 1.7(12) . . . . ?
C53 C54 C55 C56 -1.6(13) . . . . ?
C52 C51 C56 C55 -1.4(10) . . . . ?
P3 C51 C56 C55 178.2(6) . . . . ?
C54 C55 C56 C51 1.5(12) . . . . ?
C51 P3 C61 C66 57.0(6) . . . . ?
C3 P3 C61 C66 163.5(5) . . . . ?
Ru1 P3 C61 C66 -75.3(5) . . . . ?
C51 P3 C61 C62 -124.3(6) . . . . ?
C3 P3 C61 C62 -17.8(6) . . . . ?
Ru1 P3 C61 C62 103.4(6) . . . . ?
C66 C61 C62 C63 -0.3(11) . . . . ?
P3 C61 C62 C63 -178.9(6) . . . . ?
C61 C62 C63 C64 0.1(13) . . . . ?
C62 C63 C64 C65 1.0(15) . . . . ?
C63 C64 C65 C66 -1.9(14) . . . . ?
C64 C65 C66 C61 1.8(12) . . . . ?
C62 C61 C66 C65 -0.6(10) . . . . ?
P3 C61 C66 C65 178.1(6) . . . . ?
C81 P4 C71 C76 2.9(7) . . . . ?
C4 P4 C71 C76 111.4(7) . . . . ?
Ru1 P4 C71 C76 -125.0(6) . . . . ?
C81 P4 C71 C72 -179.1(6) . . . . ?
C4 P4 C71 C72 -70.5(6) . . . . ?
Ru1 P4 C71 C72 53.1(6) . . . . ?
C76 C71 C72 C73 3.4(11) . . . . ?
P4 C71 C72 C73 -174.8(6) . . . . ?
C71 C72 C73 C74 -0.9(13) . . . . ?
C72 C73 C74 C75 -0.4(17) . . . . ?
C73 C74 C75 C76 -1(2) . . . . ?
C72 C71 C76 C75 -4.9(14) . . . . ?
P4 C71 C76 C75 173.3(9) . . . . ?
C74 C75 C76 C71 3.7(18) . . . . ?
C4 P4 C81 C82 7.1(7) . . . . ?
C71 P4 C81 C82 117.4(7) . . . . ?
Ru1 P4 C81 C82 -114.6(6) . . . . ?
C4 P4 C81 C86 -179.1(5) . . . . ?
C71 P4 C81 C86 -68.8(6) . . . . ?
Ru1 P4 C81 C86 59.3(6) . . . . ?
C86 C81 C82 C83 -1.7(12) . . . . ?
P4 C81 C82 C83 172.0(8) . . . . ?
C81 C82 C83 C84 2.1(16) . . . . ?
C82 C83 C84 C85 -1.2(18) . . . . ?
C83 C84 C85 C86 0.0(16) . . . . ?
C84 C85 C86 C81 0.3(13) . . . . ?
C82 C81 C86 C85 0.5(11) . . . . ?
P4 C81 C86 C85 -173.9(6) . . . . ?
C1E N1 C1A C1B 3.0(9) . . . . ?
Ru1 N1 C1A C1B 179.2(5) . . . . ?
N1 C1A C1B C1C -1.2(11) . . . . ?
C1A C1B C1C C1D -2.3(12) . . . . ?
C1B C1C C1D C1E 3.7(12) . . . . ?
C1A N1 C1E C2E 174.7(6) . . . . ?
Ru1 N1 C1E C2E -1.9(7) . . . . ?
C1A N1 C1E C1D -1.4(9) . . . . ?
Ru1 N1 C1E C1D -178.1(5) . . . . ?
C1C C1D C1E N1 -1.7(11) . . . . ?
C1C C1D C1E C2E -177.8(7) . . . . ?
C2E N2 C2A C2B 0.5(10) . . . . ?
Ru1 N2 C2A C2B 168.4(5) . . . . ?
N2 C2A C2B C2C -1.8(12) . . . . ?
C2A C2B C2C C2D 1.1(13) . . . . ?
C2B C2C C2D C2E 0.8(13) . . . . ?
C2A N2 C2E C2D 1.5(9) . . . . ?
Ru1 N2 C2E C2D -168.0(5) . . . . ?
C2A N2 C2E C1E 179.2(6) . . . . ?
Ru1 N2 C2E C1E 9.7(7) . . . . ?
C2C C2D C2E N2 -2.1(11) . . . . ?
C2C C2D C2E C1E -179.6(7) . . . . ?
N1 C1E C2E N2 -5.3(8) . . . . ?
C1D C1E C2E N2 170.9(6) . . . . ?
N1 C1E C2E C2D 172.2(6) . . . . ?
C1D C1E C2E C2D -11.6(10) . . . . ?
C3E N3 C3A C3B 3.1(10) . . . . ?
Ru1 N3 C3A C3B -170.2(6) . . . . ?
N3 C3A C3B C3C -2.8(12) . . . . ?
C3A C3B C3C C3D 1.1(13) . . . . ?
C3B C3C C3D C3E 0.2(13) . . . . ?
C3A N3 C3E C3D -1.7(10) . . . . ?
Ru1 N3 C3E C3D 172.3(6) . . . . ?
C3A N3 C3E C4E 179.9(6) . . . . ?
Ru1 N3 C3E C4E -6.1(7) . . . . ?
C3C C3D C3E N3 0.1(11) . . . . ?
C3C C3D C3E C4E 178.3(7) . . . . ?
C4E N4 C4A C4B -3.1(9) . . . . ?
Ru1 N4 C4A C4B -174.4(5) . . . . ?
N4 C4A C4B C4C 1.1(11) . . . . ?
C4A C4B C4C C4D 1.1(12) . . . . ?
C4B C4C C4D C4E -1.3(12) . . . . ?
C4A N4 C4E C4D 2.8(9) . . . . ?
Ru1 N4 C4E C4D 175.2(5) . . . . ?
C4A N4 C4E C3E 178.2(5) . . . . ?
Ru1 N4 C4E C3E -9.4(7) . . . . ?
C4C C4D C4E N4 -0.7(11) . . . . ?
C4C C4D C4E C3E -175.8(7) . . . . ?
N3 C3E C4E N4 10.3(8) . . . . ?
C3D C3E C4E N4 -168.1(6) . . . . ?
N3 C3E C4E C4D -174.3(6) . . . . ?
C3D C3E C4E C4D 7.3(11) . . . . ?
Cl3 C5 Cl4 C5 -157(3) . . . 2_655 ?
Cl6 C7 Cl7 Cl7A 118(4) . . . . ?
Cl6 C7 Cl7A Cl7 -89(4) . . . . ?
